data_7061803
loop_
_publ_author_name
'Kumar, Krishna'
'Agrahari, Anand K.'
'Pratap, Rajesh'
'Tiwari, Vinod K.'
'Bhattacharya, Subrato'

_publ_section_title
;
 Synthesis and structural features of a series of Cu(i)
 furan-2-thiocarboxylate complexes: efficient &#x201C;click&#x201D;
 catalysts for the synthesis of glycoconjugates and glycocluster
;
_journal_issue 38
_journal_name_full 'New Journal of Chemistry'
_journal_page_first 18471
_journal_page_last 18481
_journal_paper_doi 10.1039/D2NJ03433F
_journal_volume 46
_journal_year 2022
_chemical_formula_moiety 'C59 H49 Cu2 O2 P3 S2'
_chemical_formula_sum 'C59 H49 Cu2 O2 P3 S2'
_chemical_formula_weight 1074.09
_space_group_crystal_system triclinic
_space_group_IT_number 2
_space_group_name_Hall '-P 1'
_space_group_name_H-M_alt 'P -1'
_atom_sites_solution_hydrogens geom
_audit_creation_date 2022-09-02
_audit_creation_method
;
Olex2 1.3
(compiled 2020.11.12 svn.r5f609507 for OlexSys, GUI svn.r6408)
;
_audit_update_record
;
2022-09-03 deposited with the CCDC.	2022-09-05 downloaded from the CCDC.
;
_cell_angle_alpha 94.877(2)
_cell_angle_beta 96.169(2)
_cell_angle_gamma 98.945(2)
_cell_formula_units_Z 2
_cell_length_a 9.7869(8)
_cell_length_b 13.8449(10)
_cell_length_c 19.7100(16)
_cell_measurement_reflns_used 9961
_cell_measurement_temperature 273(2)
_cell_measurement_theta_max 26.30
_cell_measurement_theta_min 2.25
_cell_volume 2608.8(4)
_computing_cell_refinement 'Bruker SAINT'
_computing_data_collection 'Bruker APEX2'
_computing_data_reduction 'Bruker SAINT'
_computing_molecular_graphics 'Olex2 1.3 (Dolomanov et al., 2009)'
_computing_publication_material 'Olex2 1.3 (Dolomanov et al., 2009)'
_computing_structure_refinement 'SHELXL-2018/3 (Sheldrick, 2018)'
_computing_structure_solution 'SHELXT 2014/5 (Sheldrick, 2014)'
_diffrn_ambient_temperature 273(2)
_diffrn_measured_fraction_theta_full 0.998
_diffrn_measured_fraction_theta_max 0.995
_diffrn_measurement_device_type 'Bruker APEX-II CCD'
_diffrn_measurement_method '\f and \w scans'
_diffrn_radiation_type MoK\a
_diffrn_radiation_wavelength 0.71073
_diffrn_reflns_av_R_equivalents 0.0601
_diffrn_reflns_av_unetI/netI 0.0403
_diffrn_reflns_Laue_measured_fraction_full 0.998
_diffrn_reflns_Laue_measured_fraction_max 0.995
_diffrn_reflns_limit_h_max 12
_diffrn_reflns_limit_h_min -12
_diffrn_reflns_limit_k_max 17
_diffrn_reflns_limit_k_min -17
_diffrn_reflns_limit_l_max 24
_diffrn_reflns_limit_l_min -24
_diffrn_reflns_number 60863
_diffrn_reflns_point_group_measured_fraction_full 0.998
_diffrn_reflns_point_group_measured_fraction_max 0.995
_diffrn_reflns_theta_full 25.242
_diffrn_reflns_theta_max 26.461
_diffrn_reflns_theta_min 2.442
_exptl_absorpt_coefficient_mu 1.041
_exptl_absorpt_correction_T_max 0.742
_exptl_absorpt_correction_T_min 0.633
_exptl_absorpt_correction_type multi-scan
_exptl_absorpt_process_details
;
SADABS-2016/2 (Bruker,2016/2) was used for absorption correction.
The Ratio of minimum to maximum transmission is 0.8531.
;
_exptl_crystal_colour greenish-yellow
_exptl_crystal_density_diffrn 1.370
_exptl_crystal_description block-shaped
_exptl_crystal_F_000 1108
_exptl_crystal_size_max 0.36
_exptl_crystal_size_mid 0.34
_exptl_crystal_size_min 0.26
_refine_diff_density_max 0.719
_refine_diff_density_min -0.637
_refine_diff_density_rms 0.048
_refine_ls_extinction_method none
_refine_ls_goodness_of_fit_ref 1.105
_refine_ls_hydrogen_treatment constr
_refine_ls_matrix_type full
_refine_ls_number_parameters 631
_refine_ls_number_reflns 10733
_refine_ls_number_restraints 10
_refine_ls_restrained_S_all 1.125
_refine_ls_R_factor_all 0.0563
_refine_ls_R_factor_gt 0.0390
_refine_ls_shift/su_max 0.001
_refine_ls_shift/su_mean 0.000
_refine_ls_structure_factor_coef Fsqd
_refine_ls_weighting_details 'w=1/[\s^2^(Fo^2^)+(0.0274P)^2^+1.4875P] where P=(Fo^2^+2Fc^2^)/3'
_refine_ls_weighting_scheme calc
_refine_ls_wR_factor_gt 0.0912
_refine_ls_wR_factor_ref 0.1033
_reflns_Friedel_coverage 0.000
_reflns_number_gt 8424
_reflns_number_total 10733
_reflns_threshold_expression 'I > 2\s(I)'
_cod_data_source_file d2nj03433f2.cif
_cod_data_source_block ek_4_y_0m
_cod_depositor_comments 'Adding full bibliography for 7061802--7061806.cif.'
_cod_database_code 7061803
_shelx_shelxl_version_number 2018/3
_shelx_space_group_comment
;
The symmetry employed for this shelxl refinement is uniquely defined
by the following loop, which should always be used as a source of
symmetry information in preference to the above space-group names.
They are only intended as comments.
;
_shelx_estimated_absorpt_t_max 0.774
_shelx_estimated_absorpt_t_min 0.706
_olex2_refinement_description
;
1. Rigid bond restraints
 S2, Cu01, Cl1, Cu02, P3
 with sigma for 1-2 distances of 0.0001 and sigma for 1-3 distances of 0.0002
2. Others
 Fixed Sof: O2A(0.5) C03A(0.5) H03A(0.5) O2B(0.5) C03B(0.5) H03B(0.5)
3.a Aromatic/amide H refined with riding coordinates:
 C04(H04), C8(H8), C6(H6), C14(H14), C26(H26), C2(H2), C32(H32), C5(H5),
 C12(H12), C38(H38), C33(H33), C9(H9), C20(H20), C36(H36), C56(H56), C22(H22),
 C23(H23), C03A(H03A), C30(H30), C24(H24), C34(H34), C52(H52), C11(H11),
 C10(H10), C4(H4), C18(H18), C29(H29), C44(H44), C05(H05), C55(H55), C28(H28),
 C21(H21), C48(H48), C17(H17), C15(H15), C35(H35), C39(H39), C16(H16), C54(H54),
  C27(H27), C42(H42), C3(H3), C53(H53), C40(H40), C47(H47), C45(H45), C46(H46),
 C41(H41), C03B(H03B)
;
_olex2_submission_special_instructions 'No special instructions were received'

loop_
_space_group_symop_operation_xyz
'x, y, z'
'-x, -y, -z'

loop_
_atom_site_label
_atom_site_type_symbol
_atom_site_fract_x
_atom_site_fract_y
_atom_site_fract_z
_atom_site_U_iso_or_equiv
_atom_site_adp_type
_atom_site_occupancy
_atom_site_site_symmetry_order
_atom_site_calc_flag
_atom_site_refinement_flags_posn
_atom_site_refinement_flags_adp
_atom_site_refinement_flags_occupancy
_atom_site_disorder_assembly
_atom_site_disorder_group
Cu01 Cu 0.56293(3) 0.19620(2) 0.79384(2) 0.04613(9) Uani 1 1 d . U . . .
Cu02 Cu 0.68894(3) 0.30141(3) 0.68891(2) 0.05488(10) Uani 1 1 d . U . . .
P3 P 0.56201(7) 0.31445(5) 0.88140(3) 0.04570(14) Uani 1 1 d . U . . .
S2 S 0.45879(7) 0.27847(5) 0.70304(3) 0.05272(14) Uani 1 1 d . U . . .
P1 P 0.80788(7) 0.38409(5) 0.61729(3) 0.04762(16) Uani 1 1 d . . . . .
P2 P 0.52430(7) 0.03101(5) 0.78865(3) 0.04472(15) Uani 1 1 d . . . . .
O1 O 0.4385(2) 0.18376(19) 0.57927(10) 0.0788(6) Uani 1 1 d . . . . .
C04 C 0.0212(5) 0.1180(4) 0.6539(3) 0.1113(15) Uani 1 1 d . . . . .
H04 H -0.058860 0.122095 0.674760 0.134 Uiso 1 1 calc R U . A 1
C13 C 0.9787(3) 0.4542(2) 0.65274(13) 0.0488(6) Uani 1 1 d . . . . .
C8 C 0.7383(3) 0.5018(2) 0.51264(15) 0.0607(7) Uani 1 1 d . . . . .
H8 H 0.791863 0.468363 0.485663 0.073 Uiso 1 1 calc R U . . .
C6 C 0.9738(3) 0.3098(2) 0.52243(16) 0.0611(7) Uani 1 1 d . . . . .
H6 H 1.047780 0.356440 0.544099 0.073 Uiso 1 1 calc R U . . .
C31 C 0.3900(3) 0.31544(19) 0.90943(13) 0.0481(6) Uani 1 1 d . . . . .
C51 C 0.5883(3) -0.03064(18) 0.71548(13) 0.0479(6) Uani 1 1 d . . . . .
C01 C 0.3795(3) 0.2020(2) 0.62918(13) 0.0525(6) Uani 1 1 d . . . . .
O2A O 0.150(2) 0.1007(15) 0.5755(8) 0.072(4) Uani 0.5 1 d . . P B 1
C7 C 0.7215(3) 0.4768(2) 0.57831(14) 0.0514(6) Uani 1 1 d . . . . .
C1 C 0.8442(3) 0.30421(19) 0.54525(13) 0.0497(6) Uani 1 1 d . . . . .
C14 C 1.0314(3) 0.5441(2) 0.63288(15) 0.0630(7) Uani 1 1 d . . . . .
H14 H 0.977454 0.573083 0.601280 0.076 Uiso 1 1 calc R U . . .
C25 C 0.6781(3) 0.3150(2) 0.96072(13) 0.0503(6) Uani 1 1 d . . . . .
C19 C 0.6119(3) 0.43829(19) 0.85620(13) 0.0535(6) Uani 1 1 d . . . . .
C43 C 0.3429(3) -0.0270(2) 0.78551(14) 0.0540(6) Uani 1 1 d . . . . .
C26 C 0.7358(4) 0.4003(3) 1.00250(16) 0.0773(9) Uani 1 1 d . . . . .
H26 H 0.718235 0.460809 0.989868 0.093 Uiso 1 1 calc R U . . .
C2 C 0.7361(3) 0.2334(2) 0.51194(16) 0.0668(8) Uani 1 1 d . . . . .
H2 H 0.648506 0.227740 0.526852 0.080 Uiso 1 1 calc R U . . .
C32 C 0.3672(3) 0.3368(2) 0.97684(15) 0.0639(8) Uani 1 1 d . . . . .
H32 H 0.442602 0.353402 1.011008 0.077 Uiso 1 1 calc R U . . .
C5 C 0.9942(4) 0.2466(2) 0.46775(18) 0.0717(9) Uani 1 1 d . . . . .
H5 H 1.081858 0.251190 0.453016 0.086 Uiso 1 1 calc R U . . .
C12 C 0.6394(3) 0.5256(2) 0.61711(17) 0.0659(8) Uani 1 1 d . . . . .
H12 H 0.625218 0.508246 0.660698 0.079 Uiso 1 1 calc R U . . .
C38 C 0.7560(3) 0.0083(3) 0.87504(17) 0.0760(9) Uani 1 1 d . . . . .
H38 H 0.804586 0.045710 0.845577 0.091 Uiso 1 1 calc R U . . .
C33 C 0.2328(4) 0.3335(3) 0.99363(17) 0.0768(9) Uani 1 1 d . . . . .
H33 H 0.218396 0.347191 1.039087 0.092 Uiso 1 1 calc R U . . .
C9 C 0.6752(3) 0.5767(2) 0.48717(19) 0.0740(9) Uani 1 1 d . . . . .
H9 H 0.686885 0.593539 0.443223 0.089 Uiso 1 1 calc R U . . .
C20 C 0.7410(4) 0.4603(2) 0.83238(16) 0.0706(8) Uani 1 1 d . . . . .
H20 H 0.799365 0.413400 0.831326 0.085 Uiso 1 1 calc R U . . .
C36 C 0.2745(3) 0.2915(2) 0.85994(14) 0.0606(7) Uani 1 1 d . . . . .
H36 H 0.287211 0.276643 0.814368 0.073 Uiso 1 1 calc R U . . .
C56 C 0.5811(3) 0.0103(2) 0.65449(15) 0.0622(7) Uani 1 1 d . . . . .
H56 H 0.545947 0.068664 0.651701 0.075 Uiso 1 1 calc R U . . .
C37 C 0.6135(3) -0.01545(19) 0.86218(13) 0.0514(6) Uani 1 1 d . . . . .
C22 C 0.6984(6) 0.6203(3) 0.81122(19) 0.0981(14) Uani 1 1 d . . . . .
H22 H 0.726906 0.681255 0.796156 0.118 Uiso 1 1 calc R U . . .
C23 C 0.5700(5) 0.6003(3) 0.8345(2) 0.0912(12) Uani 1 1 d . . . . .
H23 H 0.512448 0.647809 0.835099 0.109 Uiso 1 1 calc R U . . .
C03A C 0.144(3) 0.1567(16) 0.6789(12) 0.083(6) Uani 0.5 1 d . . P B 1
H03A H 0.171597 0.180724 0.724623 0.100 Uiso 0.5 1 calc R U P B 1
C30 C 0.7082(3) 0.2271(2) 0.98037(15) 0.0651(8) Uani 1 1 d . . . . .
H30 H 0.672320 0.169169 0.952471 0.078 Uiso 1 1 calc R U . . .
C24 C 0.5261(4) 0.5091(2) 0.85700(16) 0.0673(8) Uani 1 1 d . . . . .
H24 H 0.439393 0.495725 0.872550 0.081 Uiso 1 1 calc R U . . .
C34 C 0.1212(3) 0.3103(3) 0.94375(18) 0.0744(9) Uani 1 1 d . . . . .
H34 H 0.031231 0.308777 0.955192 0.089 Uiso 1 1 calc R U . . .
C52 C 0.6465(4) -0.1155(2) 0.71850(17) 0.0766(9) Uani 1 1 d . . . . .
H52 H 0.654373 -0.144337 0.759380 0.092 Uiso 1 1 calc R U . . .
C11 C 0.5781(4) 0.6002(3) 0.5911(2) 0.0828(10) Uani 1 1 d . . . . .
H11 H 0.523905 0.633621 0.617703 0.099 Uiso 1 1 calc R U . . .
C10 C 0.5962(3) 0.6257(3) 0.5265(2) 0.0846(11) Uani 1 1 d . . . . .
H10 H 0.554664 0.676205 0.509585 0.101 Uiso 1 1 calc R U . . .
C4 C 0.8875(4) 0.1778(3) 0.43511(18) 0.0777(9) Uani 1 1 d . . . . .
H4 H 0.902132 0.135485 0.398351 0.093 Uiso 1 1 calc R U . . .
C18 C 1.0603(3) 0.4143(3) 0.70068(19) 0.0790(10) Uani 1 1 d . . . . .
H18 H 1.026117 0.354498 0.715854 0.095 Uiso 1 1 calc R U . . .
C29 C 0.7915(4) 0.2237(3) 1.04132(19) 0.0879(11) Uani 1 1 d . . . . .
H29 H 0.810027 0.163623 1.054407 0.105 Uiso 1 1 calc R U . . .
C44 C 0.2544(4) 0.0285(3) 0.8129(2) 0.0991(13) Uani 1 1 d . . . . .
H44 H 0.288523 0.092687 0.831817 0.119 Uiso 1 1 calc R U . . .
C05 C 0.0260(4) 0.0721(3) 0.5951(3) 0.0941(12) Uani 1 1 d . . . . .
H05 H -0.045599 0.026438 0.570372 0.113 Uiso 1 1 calc R U . B 1
C55 C 0.6254(4) -0.0342(3) 0.59686(16) 0.0768(9) Uani 1 1 d . . . . .
H55 H 0.616335 -0.006689 0.555501 0.092 Uiso 1 1 calc R U . . .
C28 C 0.8463(4) 0.3082(3) 1.08205(18) 0.0925(12) Uani 1 1 d . . . . .
H28 H 0.902030 0.305854 1.122989 0.111 Uiso 1 1 calc R U . . .
C21 C 0.7836(5) 0.5515(3) 0.81021(18) 0.0907(12) Uani 1 1 d . . . . .
H21 H 0.870189 0.565572 0.794682 0.109 Uiso 1 1 calc R U . . .
C48 C 0.2904(4) -0.1213(3) 0.7591(2) 0.0867(11) Uani 1 1 d . . . . .
H48 H 0.348773 -0.160848 0.740781 0.104 Uiso 1 1 calc R U . . .
C17 C 1.1924(4) 0.4626(3) 0.7264(2) 0.0992(13) Uani 1 1 d . . . . .
H17 H 1.246939 0.434726 0.758356 0.119 Uiso 1 1 calc R U . . .
C15 C 1.1634(3) 0.5919(2) 0.65926(17) 0.0747(9) Uani 1 1 d . . . . .
H15 H 1.197485 0.652689 0.645417 0.090 Uiso 1 1 calc R U . . .
C35 C 0.1421(3) 0.2893(3) 0.87720(17) 0.0724(9) Uani 1 1 d . . . . .
H35 H 0.066168 0.273410 0.843312 0.087 Uiso 1 1 calc R U . . .
C39 C 0.8282(4) -0.0224(3) 0.9310(2) 0.0928(12) Uani 1 1 d . . . . .
H39 H 0.924939 -0.006703 0.938217 0.111 Uiso 1 1 calc R U . . .
C16 C 1.2433(3) 0.5505(3) 0.70527(18) 0.0816(10) Uani 1 1 d . . . . .
H16 H 1.332821 0.582261 0.722338 0.098 Uiso 1 1 calc R U . . .
C54 C 0.6815(4) -0.1170(3) 0.60044(19) 0.0805(10) Uani 1 1 d . . . . .
H54 H 0.712183 -0.146158 0.561891 0.097 Uiso 1 1 calc R U . . .
C27 C 0.8195(4) 0.3957(3) 1.06285(19) 0.0984(13) Uani 1 1 d . . . . .
H27 H 0.857820 0.453364 1.090598 0.118 Uiso 1 1 calc R U . . .
C42 C 0.5457(4) -0.0688(3) 0.90797(19) 0.0888(11) Uani 1 1 d . . . . .
H42 H 0.449147 -0.085917 0.900962 0.107 Uiso 1 1 calc R U . . .
C3 C 0.7575(4) 0.1715(3) 0.45713(19) 0.0821(10) Uani 1 1 d . . . . .
H3 H 0.683937 0.125152 0.434760 0.099 Uiso 1 1 calc R U . . .
C53 C 0.6928(4) -0.1575(3) 0.6610(2) 0.0944(12) Uani 1 1 d . . . . .
H53 H 0.732224 -0.214187 0.663668 0.113 Uiso 1 1 calc R U . . .
C40 C 0.7597(4) -0.0751(3) 0.9755(2) 0.0982(13) Uani 1 1 d . . . . .
H40 H 0.808554 -0.095738 1.013205 0.118 Uiso 1 1 calc R U . . .
C47 C 0.1490(5) -0.1592(4) 0.7594(2) 0.1075(15) Uani 1 1 d . . . . .
H47 H 0.114111 -0.223714 0.741340 0.129 Uiso 1 1 calc R U . . .
C45 C 0.1153(4) -0.0092(4) 0.8131(3) 0.1287(19) Uani 1 1 d . . . . .
H45 H 0.056716 0.029552 0.832191 0.154 Uiso 1 1 calc R U . . .
C46 C 0.0639(4) -0.1024(4) 0.7857(2) 0.1093(15) Uani 1 1 d . . . . .
H46 H -0.030289 -0.127159 0.784958 0.131 Uiso 1 1 calc R U . . .
C41 C 0.6200(5) -0.0972(4) 0.9642(2) 0.1195(18) Uani 1 1 d . . . . .
H41 H 0.572362 -0.132407 0.995077 0.143 Uiso 1 1 calc R U . . .
C02B C 0.2328(3) 0.1584(2) 0.62834(14) 0.0540(6) Uani 1 1 d . . . . .
O2B O 0.1582(15) 0.1864(10) 0.6760(8) 0.073(3) Uani 0.5 1 d . . P B 2
C03B C 0.171(4) 0.089(2) 0.5766(14) 0.080(6) Uani 0.5 1 d . . P B 2
H03B H 0.207963 0.059566 0.540138 0.096 Uiso 0.5 1 calc R U P B 2
Cl1 Cl 0.80657(7) 0.22028(5) 0.76896(4) 0.05760(15) Uani 1 1 d . U . C 2

loop_
_atom_site_aniso_label
_atom_site_aniso_U_11
_atom_site_aniso_U_22
_atom_site_aniso_U_33
_atom_site_aniso_U_23
_atom_site_aniso_U_13
_atom_site_aniso_U_12
Cu01 0.04908(17) 0.04560(17) 0.04390(16) 0.00151(11) 0.01077(12) 0.00667(13)
Cu02 0.05170(18) 0.0620(2) 0.04959(17) 0.00999(13) 0.00928(13) 0.00082(15)
P3 0.0449(3) 0.0456(3) 0.0432(2) -0.00177(19) -0.0003(2) 0.0045(3)
S2 0.0500(2) 0.0647(4) 0.0432(2) 0.0041(2) 0.0051(2) 0.0096(3)
P1 0.0412(3) 0.0550(4) 0.0469(4) 0.0125(3) 0.0042(3) 0.0057(3)
P2 0.0430(3) 0.0449(3) 0.0464(3) 0.0030(3) 0.0087(3) 0.0062(3)
O1 0.0690(14) 0.1182(19) 0.0507(12) 0.0048(12) 0.0195(10) 0.0134(13)
C04 0.077(3) 0.127(4) 0.144(4) 0.024(3) 0.056(3) 0.027(3)
C13 0.0441(14) 0.0572(15) 0.0454(14) 0.0105(11) 0.0034(11) 0.0083(11)
C8 0.0495(15) 0.0683(18) 0.0625(17) 0.0168(14) -0.0018(13) 0.0051(13)
C6 0.0529(16) 0.0598(17) 0.0723(19) 0.0117(14) 0.0164(14) 0.0062(13)
C31 0.0505(14) 0.0482(14) 0.0457(13) -0.0013(11) 0.0060(11) 0.0115(11)
C51 0.0462(14) 0.0448(13) 0.0506(14) -0.0033(11) 0.0064(11) 0.0053(11)
C01 0.0533(15) 0.0666(17) 0.0429(14) 0.0138(12) 0.0084(11) 0.0202(13)
O2A 0.058(7) 0.098(9) 0.059(5) -0.006(4) 0.012(4) 0.013(5)
C7 0.0398(13) 0.0554(15) 0.0557(15) 0.0077(12) -0.0031(11) 0.0027(11)
C1 0.0474(14) 0.0516(14) 0.0526(15) 0.0180(12) 0.0065(11) 0.0085(11)
C14 0.0603(17) 0.0610(17) 0.0626(17) 0.0187(14) -0.0099(14) -0.0003(14)
C25 0.0446(14) 0.0625(16) 0.0418(13) 0.0002(12) 0.0018(10) 0.0079(12)
C19 0.0624(17) 0.0500(15) 0.0410(13) -0.0051(11) -0.0058(12) 0.0011(12)
C43 0.0455(14) 0.0610(16) 0.0540(15) 0.0097(13) 0.0062(12) 0.0023(12)
C26 0.087(2) 0.073(2) 0.0623(19) -0.0127(16) -0.0223(17) 0.0163(17)
C2 0.0529(17) 0.073(2) 0.0710(19) 0.0021(16) 0.0070(14) 0.0019(14)
C32 0.0602(18) 0.080(2) 0.0493(15) -0.0099(14) 0.0083(13) 0.0139(15)
C5 0.073(2) 0.069(2) 0.081(2) 0.0125(17) 0.0285(17) 0.0183(17)
C12 0.0560(17) 0.0685(19) 0.0714(19) 0.0005(15) 0.0002(14) 0.0132(14)
C38 0.0546(18) 0.104(3) 0.074(2) 0.0360(19) 0.0091(15) 0.0115(17)
C33 0.075(2) 0.098(3) 0.0609(19) -0.0054(17) 0.0259(17) 0.0202(19)
C9 0.0570(18) 0.073(2) 0.086(2) 0.0352(18) -0.0165(16) -0.0052(16)
C20 0.080(2) 0.0591(18) 0.0665(19) -0.0059(15) 0.0144(16) -0.0061(16)
C36 0.0510(16) 0.082(2) 0.0473(15) -0.0009(14) 0.0016(12) 0.0148(14)
C56 0.0734(19) 0.0598(17) 0.0554(16) 0.0034(13) 0.0123(14) 0.0154(14)
C37 0.0521(15) 0.0519(15) 0.0503(14) 0.0049(12) 0.0086(12) 0.0075(12)
C22 0.144(4) 0.064(2) 0.070(2) 0.0143(18) -0.013(2) -0.019(3)
C23 0.125(3) 0.057(2) 0.081(2) 0.0066(17) -0.034(2) 0.012(2)
C03A 0.109(11) 0.077(12) 0.065(6) -0.006(6) 0.042(6) 0.006(8)
C30 0.0672(19) 0.0657(19) 0.0571(17) 0.0102(14) -0.0033(14) 0.0000(15)
C24 0.075(2) 0.0570(17) 0.0631(18) 0.0015(14) -0.0157(15) 0.0091(15)
C34 0.0539(18) 0.089(2) 0.084(2) 0.0063(18) 0.0209(17) 0.0174(16)
C52 0.106(3) 0.065(2) 0.0656(19) 0.0000(15) 0.0105(18) 0.0380(19)
C11 0.061(2) 0.069(2) 0.117(3) 0.000(2) -0.001(2) 0.0205(16)
C10 0.0548(19) 0.059(2) 0.133(4) 0.023(2) -0.022(2) 0.0054(15)
C4 0.103(3) 0.067(2) 0.068(2) 0.0066(16) 0.0219(19) 0.024(2)
C18 0.0606(19) 0.075(2) 0.098(3) 0.0407(19) -0.0154(17) 0.0007(16)
C29 0.089(3) 0.094(3) 0.076(2) 0.032(2) -0.0166(19) 0.006(2)
C44 0.060(2) 0.082(2) 0.158(4) 0.005(3) 0.037(2) 0.0081(18)
C05 0.056(2) 0.084(3) 0.135(4) -0.001(3) 0.007(2) -0.0022(18)
C55 0.088(2) 0.090(2) 0.0515(17) -0.0006(16) 0.0167(16) 0.0084(19)
C28 0.088(3) 0.124(3) 0.057(2) 0.018(2) -0.0212(18) 0.007(2)
C21 0.112(3) 0.076(2) 0.071(2) -0.0007(19) 0.016(2) -0.026(2)
C48 0.069(2) 0.085(2) 0.093(3) -0.019(2) 0.0184(19) -0.0159(18)
C17 0.066(2) 0.107(3) 0.116(3) 0.048(3) -0.033(2) -0.001(2)
C15 0.069(2) 0.0659(19) 0.079(2) 0.0162(16) -0.0091(16) -0.0125(16)
C35 0.0468(17) 0.099(2) 0.070(2) 0.0044(18) 0.0006(14) 0.0141(16)
C39 0.063(2) 0.129(3) 0.089(3) 0.038(2) -0.0058(18) 0.017(2)
C16 0.0532(18) 0.096(3) 0.085(2) 0.018(2) -0.0176(16) -0.0088(17)
C54 0.082(2) 0.086(2) 0.071(2) -0.0239(19) 0.0194(18) 0.0146(19)
C27 0.107(3) 0.102(3) 0.069(2) -0.019(2) -0.031(2) 0.009(2)
C42 0.067(2) 0.110(3) 0.088(2) 0.051(2) 0.0016(18) -0.0057(19)
C3 0.084(2) 0.073(2) 0.080(2) -0.0117(18) 0.0063(19) -0.0017(18)
C53 0.115(3) 0.081(2) 0.093(3) -0.020(2) 0.011(2) 0.050(2)
C40 0.090(3) 0.121(3) 0.086(3) 0.048(2) -0.008(2) 0.019(2)
C47 0.082(3) 0.120(3) 0.097(3) -0.018(3) 0.014(2) -0.042(3)
C45 0.059(2) 0.125(4) 0.209(6) 0.022(4) 0.050(3) 0.013(3)
C46 0.051(2) 0.154(5) 0.113(3) 0.025(3) 0.010(2) -0.018(3)
C41 0.094(3) 0.162(5) 0.105(3) 0.087(3) 0.002(2) -0.004(3)
C02B 0.0542(16) 0.0602(16) 0.0491(15) 0.0057(12) 0.0045(12) 0.0151(13)
O2B 0.055(4) 0.071(7) 0.091(5) -0.010(4) 0.027(3) 0.006(4)
C03B 0.052(8) 0.077(8) 0.100(11) -0.023(7) -0.006(6) 0.005(8)
Cl1 0.0470(2) 0.0683(4) 0.0600(4) 0.0115(3) 0.0115(2) 0.0112(3)

loop_
_atom_type_symbol
_atom_type_description
_atom_type_scat_dispersion_real
_atom_type_scat_dispersion_imag
_atom_type_scat_source
C C 0.0033 0.0016 'International Tables Vol C Tables 4.2.6.8 and 6.1.1.4'
H H 0.0000 0.0000 'International Tables Vol C Tables 4.2.6.8 and 6.1.1.4'
O O 0.0106 0.0060 'International Tables Vol C Tables 4.2.6.8 and 6.1.1.4'
P P 0.1023 0.0942 'International Tables Vol C Tables 4.2.6.8 and 6.1.1.4'
S S 0.1246 0.1234 'International Tables Vol C Tables 4.2.6.8 and 6.1.1.4'
Cu Cu 0.3201 1.2651 'International Tables Vol C Tables 4.2.6.8 and 6.1.1.4'
Cl Cl 0.1484 0.1585 'International Tables Vol C Tables 4.2.6.8 and 6.1.1.4'

loop_
_geom_angle_atom_site_label_1
_geom_angle_atom_site_label_2
_geom_angle_atom_site_label_3
_geom_angle
_geom_angle_site_symmetry_1
_geom_angle_site_symmetry_3
_geom_angle_publ_flag
P3 Cu01 Cu02 104.58(2) . . ?
P3 Cu01 S2 97.13(3) . . ?
P3 Cu01 Cl1 103.94(3) . . ?
S2 Cu01 Cu02 49.628(19) . . ?
S2 Cu01 Cl1 100.04(3) . . ?
P2 Cu01 Cu02 122.63(2) . . ?
P2 Cu01 P3 131.61(3) . . ?
P2 Cu01 S2 120.38(3) . . ?
P2 Cu01 Cl1 98.64(3) . . ?
Cl1 Cu01 Cu02 50.467(18) . . ?
S2 Cu02 Cu01 54.094(19) . . ?
S2 Cu02 Cl1 108.96(3) . . ?
P1 Cu02 Cu01 173.28(2) . . ?
P1 Cu02 S2 132.01(3) . . ?
P1 Cu02 Cl1 119.02(3) . . ?
Cl1 Cu02 Cu01 54.929(19) . . ?
C31 P3 Cu01 113.39(8) . . ?
C31 P3 C25 104.46(12) . . ?
C31 P3 C19 104.22(13) . . ?
C25 P3 Cu01 118.40(9) . . ?
C25 P3 C19 103.13(12) . . ?
C19 P3 Cu01 111.80(9) . . ?
Cu02 S2 Cu01 76.28(2) . . ?
C01 S2 Cu01 115.55(9) . . ?
C01 S2 Cu02 103.42(9) . . ?
C13 P1 Cu02 116.64(8) . . ?
C7 P1 Cu02 114.78(9) . . ?
C7 P1 C13 102.48(12) . . ?
C7 P1 C1 105.04(12) . . ?
C1 P1 Cu02 112.27(8) . . ?
C1 P1 C13 104.31(12) . . ?
C51 P2 Cu01 114.29(9) . . ?
C43 P2 Cu01 115.92(10) . . ?
C43 P2 C51 105.08(12) . . ?
C43 P2 C37 104.14(12) . . ?
C37 P2 Cu01 113.05(9) . . ?
C37 P2 C51 102.99(12) . . ?
C03A C04 H04 125.8 . . ?
C03A C04 C05 108.3(10) . . ?
C05 C04 H04 125.8 . . ?
C05 C04 O2B 109.1(6) . . ?
C14 C13 P1 123.4(2) . . ?
C14 C13 C18 118.1(3) . . ?
C18 C13 P1 118.6(2) . . ?
C7 C8 H8 120.0 . . ?
C7 C8 C9 120.1(3) . . ?
C9 C8 H8 120.0 . . ?
C1 C6 H6 119.7 . . ?
C5 C6 H6 119.7 . . ?
C5 C6 C1 120.5(3) . . ?
C32 C31 P3 124.3(2) . . ?
C32 C31 C36 117.9(3) . . ?
C36 C31 P3 117.7(2) . . ?
C56 C51 P2 118.4(2) . . ?
C56 C51 C52 117.9(3) . . ?
C52 C51 P2 123.7(2) . . ?
O1 C01 S2 124.2(2) . . ?
O1 C01 C02B 118.9(3) . . ?
C02B C01 S2 116.96(19) . . ?
C05 O2A C02B 108.9(11) . . ?
C8 C7 P1 122.9(2) . . ?
C12 C7 P1 117.8(2) . . ?
C12 C7 C8 119.3(3) . . ?
C6 C1 P1 123.6(2) . . ?
C6 C1 C2 118.3(3) . . ?
C2 C1 P1 118.1(2) . . ?
C13 C14 H14 119.6 . . ?
C13 C14 C15 120.9(3) . . ?
C15 C14 H14 119.6 . . ?
C26 C25 P3 122.9(2) . . ?
C30 C25 P3 118.8(2) . . ?
C30 C25 C26 118.3(3) . . ?
C20 C19 P3 117.7(2) . . ?
C24 C19 P3 123.6(2) . . ?
C24 C19 C20 118.7(3) . . ?
C44 C43 P2 117.0(2) . . ?
C48 C43 P2 125.0(2) . . ?
C48 C43 C44 118.1(3) . . ?
C25 C26 H26 119.9 . . ?
C27 C26 C25 120.2(3) . . ?
C27 C26 H26 119.9 . . ?
C1 C2 H2 119.7 . . ?
C3 C2 C1 120.6(3) . . ?
C3 C2 H2 119.7 . . ?
C31 C32 H32 119.8 . . ?
C33 C32 C31 120.4(3) . . ?
C33 C32 H32 119.8 . . ?
C6 C5 H5 119.6 . . ?
C4 C5 C6 120.9(3) . . ?
C4 C5 H5 119.6 . . ?
C7 C12 H12 120.1 . . ?
C7 C12 C11 119.8(3) . . ?
C11 C12 H12 120.1 . . ?
C37 C38 H38 119.5 . . ?
C37 C38 C39 121.0(3) . . ?
C39 C38 H38 119.5 . . ?
C32 C33 H33 119.8 . . ?
C34 C33 C32 120.4(3) . . ?
C34 C33 H33 119.8 . . ?
C8 C9 H9 119.9 . . ?
C10 C9 C8 120.1(3) . . ?
C10 C9 H9 119.9 . . ?
C19 C20 H20 119.6 . . ?
C21 C20 C19 120.8(4) . . ?
C21 C20 H20 119.6 . . ?
C31 C36 H36 119.5 . . ?
C35 C36 C31 121.1(3) . . ?
C35 C36 H36 119.5 . . ?
C51 C56 H56 119.5 . . ?
C51 C56 C55 121.0(3) . . ?
C55 C56 H56 119.5 . . ?
C38 C37 P2 118.6(2) . . ?
C38 C37 C42 117.5(3) . . ?
C42 C37 P2 123.8(2) . . ?
C23 C22 H22 119.8 . . ?
C21 C22 H22 119.8 . . ?
C21 C22 C23 120.4(4) . . ?
C22 C23 H23 119.9 . . ?
C22 C23 C24 120.2(4) . . ?
C24 C23 H23 119.9 . . ?
C04 C03A H03A 124.7 . . ?
C04 C03A C02B 110.5(16) . . ?
C02B C03A H03A 124.7 . . ?
C25 C30 H30 119.6 . . ?
C25 C30 C29 120.8(3) . . ?
C29 C30 H30 119.6 . . ?
C19 C24 C23 119.9(4) . . ?
C19 C24 H24 120.0 . . ?
C23 C24 H24 120.0 . . ?
C33 C34 H34 120.1 . . ?
C35 C34 C33 119.9(3) . . ?
C35 C34 H34 120.1 . . ?
C51 C52 H52 119.9 . . ?
C53 C52 C51 120.2(3) . . ?
C53 C52 H52 119.9 . . ?
C12 C11 H11 119.6 . . ?
C10 C11 C12 120.8(4) . . ?
C10 C11 H11 119.6 . . ?
C9 C10 C11 119.9(3) . . ?
C9 C10 H10 120.1 . . ?
C11 C10 H10 120.1 . . ?
C5 C4 H4 120.3 . . ?
C5 C4 C3 119.3(3) . . ?
C3 C4 H4 120.3 . . ?
C13 C18 H18 119.8 . . ?
C13 C18 C17 120.5(3) . . ?
C17 C18 H18 119.8 . . ?
C30 C29 H29 119.9 . . ?
C28 C29 C30 120.1(4) . . ?
C28 C29 H29 119.9 . . ?
C43 C44 H44 119.4 . . ?
C43 C44 C45 121.2(4) . . ?
C45 C44 H44 119.4 . . ?
C04 C05 O2A 108.6(8) . . ?
C04 C05 H05 125.7 . . ?
C04 C05 C03B 110.3(11) . . ?
O2A C05 H05 125.7 . . ?
C56 C55 H55 119.8 . . ?
C54 C55 C56 120.5(3) . . ?
C54 C55 H55 119.8 . . ?
C29 C28 H28 120.1 . . ?
C27 C28 C29 119.9(3) . . ?
C27 C28 H28 120.1 . . ?
C20 C21 H21 120.0 . . ?
C22 C21 C20 119.9(4) . . ?
C22 C21 H21 120.0 . . ?
C43 C48 H48 119.7 . . ?
C43 C48 C47 120.6(4) . . ?
C47 C48 H48 119.7 . . ?
C18 C17 H17 119.7 . . ?
C16 C17 C18 120.5(3) . . ?
C16 C17 H17 119.7 . . ?
C14 C15 H15 119.9 . . ?
C16 C15 C14 120.2(3) . . ?
C16 C15 H15 119.9 . . ?
C36 C35 H35 119.8 . . ?
C34 C35 C36 120.4(3) . . ?
C34 C35 H35 119.8 . . ?
C38 C39 H39 119.7 . . ?
C40 C39 C38 120.6(3) . . ?
C40 C39 H39 119.7 . . ?
C17 C16 H16 120.1 . . ?
C15 C16 C17 119.8(3) . . ?
C15 C16 H16 120.1 . . ?
C55 C54 H54 120.3 . . ?
C55 C54 C53 119.4(3) . . ?
C53 C54 H54 120.3 . . ?
C26 C27 H27 119.6 . . ?
C28 C27 C26 120.7(4) . . ?
C28 C27 H27 119.6 . . ?
C37 C42 H42 119.8 . . ?
C37 C42 C41 120.4(3) . . ?
C41 C42 H42 119.8 . . ?
C2 C3 C4 120.4(3) . . ?
C2 C3 H3 119.8 . . ?
C4 C3 H3 119.8 . . ?
C52 C53 H53 119.5 . . ?
C54 C53 C52 121.0(3) . . ?
C54 C53 H53 119.5 . . ?
C39 C40 H40 120.5 . . ?
C41 C40 C39 118.9(3) . . ?
C41 C40 H40 120.5 . . ?
C48 C47 H47 120.0 . . ?
C46 C47 C48 120.0(4) . . ?
C46 C47 H47 120.0 . . ?
C44 C45 H45 119.9 . . ?
C46 C45 C44 120.2(4) . . ?
C46 C45 H45 119.9 . . ?
C47 C46 C45 120.0(4) . . ?
C47 C46 H46 120.0 . . ?
C45 C46 H46 120.0 . . ?
C42 C41 H41 119.3 . . ?
C40 C41 C42 121.5(4) . . ?
C40 C41 H41 119.3 . . ?
O2A C02B C01 126.7(8) . . ?
O2A C02B C03A 101.4(13) . . ?
C03A C02B C01 131.8(11) . . ?
O2B C02B C01 121.4(6) . . ?
O2B C02B C03B 118.9(16) . . ?
C03B C02B C01 119.7(15) . . ?
C02B O2B C04 100.6(9) . . ?
C05 C03B H03B 130.0 . . ?
C02B C03B C05 100(2) . . ?
C02B C03B H03B 130.0 . . ?
Cu02 Cl1 Cu01 74.60(2) . . ?

loop_
_geom_bond_atom_site_label_1
_geom_bond_atom_site_label_2
_geom_bond_distance
_geom_bond_site_symmetry_2
_geom_bond_publ_flag
Cu01 Cu02 2.9020(5) . ?
Cu01 P3 2.2774(7) . ?
Cu01 S2 2.4196(7) . ?
Cu01 P2 2.2509(7) . ?
Cu01 Cl1 2.4635(7) . ?
Cu02 S2 2.2759(8) . ?
Cu02 P1 2.2072(7) . ?
Cu02 Cl1 2.3215(8) . ?
P3 C31 1.829(3) . ?
P3 C25 1.830(3) . ?
P3 C19 1.833(3) . ?
S2 C01 1.755(3) . ?
P1 C13 1.831(3) . ?
P1 C7 1.821(3) . ?
P1 C1 1.825(3) . ?
P2 C51 1.831(2) . ?
P2 C43 1.823(3) . ?
P2 C37 1.827(3) . ?
O1 C01 1.221(3) . ?
C04 H04 0.9300 . ?
C04 C03A 1.27(3) . ?
C04 C05 1.283(6) . ?
C04 O2B 1.515(15) . ?
C13 C14 1.377(4) . ?
C13 C18 1.378(4) . ?
C8 H8 0.9300 . ?
C8 C7 1.388(4) . ?
C8 C9 1.390(4) . ?
C6 H6 0.9300 . ?
C6 C1 1.384(4) . ?
C6 C5 1.380(4) . ?
C31 C32 1.385(4) . ?
C31 C36 1.389(4) . ?
C51 C56 1.371(4) . ?
C51 C52 1.386(4) . ?
C01 C02B 1.466(4) . ?
O2A C05 1.325(19) . ?
O2A C02B 1.363(17) . ?
C7 C12 1.379(4) . ?
C1 C2 1.390(4) . ?
C14 H14 0.9300 . ?
C14 C15 1.381(4) . ?
C25 C26 1.386(4) . ?
C25 C30 1.373(4) . ?
C19 C20 1.394(4) . ?
C19 C24 1.386(4) . ?
C43 C44 1.367(4) . ?
C43 C48 1.364(4) . ?
C26 H26 0.9300 . ?
C26 C27 1.382(5) . ?
C2 H2 0.9300 . ?
C2 C3 1.375(4) . ?
C32 H32 0.9300 . ?
C32 C33 1.386(4) . ?
C5 H5 0.9300 . ?
C5 C4 1.361(5) . ?
C12 H12 0.9300 . ?
C12 C11 1.381(5) . ?
C38 H38 0.9300 . ?
C38 C37 1.373(4) . ?
C38 C39 1.379(5) . ?
C33 H33 0.9300 . ?
C33 C34 1.367(5) . ?
C9 H9 0.9300 . ?
C9 C10 1.364(5) . ?
C20 H20 0.9300 . ?
C20 C21 1.389(5) . ?
C36 H36 0.9300 . ?
C36 C35 1.371(4) . ?
C56 H56 0.9300 . ?
C56 C55 1.388(4) . ?
C37 C42 1.375(4) . ?
C22 H22 0.9300 . ?
C22 C23 1.380(6) . ?
C22 C21 1.360(6) . ?
C23 H23 0.9300 . ?
C23 C24 1.395(5) . ?
C03A H03A 0.9300 . ?
C03A C02B 1.39(2) . ?
C30 H30 0.9300 . ?
C30 C29 1.386(4) . ?
C24 H24 0.9300 . ?
C34 H34 0.9300 . ?
C34 C35 1.363(4) . ?
C52 H52 0.9300 . ?
C52 C53 1.381(5) . ?
C11 H11 0.9300 . ?
C11 C10 1.372(5) . ?
C10 H10 0.9300 . ?
C4 H4 0.9300 . ?
C4 C3 1.381(5) . ?
C18 H18 0.9300 . ?
C18 C17 1.382(5) . ?
C29 H29 0.9300 . ?
C29 C28 1.361(5) . ?
C44 H44 0.9300 . ?
C44 C45 1.381(5) . ?
C05 H05 0.9300 . ?
C05 C03B 1.49(3) . ?
C55 H55 0.9300 . ?
C55 C54 1.350(5) . ?
C28 H28 0.9300 . ?
C28 C27 1.355(6) . ?
C21 H21 0.9300 . ?
C48 H48 0.9300 . ?
C48 C47 1.402(5) . ?
C17 H17 0.9300 . ?
C17 C16 1.358(5) . ?
C15 H15 0.9300 . ?
C15 C16 1.356(5) . ?
C35 H35 0.9300 . ?
C39 H39 0.9300 . ?
C39 C40 1.355(5) . ?
C16 H16 0.9300 . ?
C54 H54 0.9300 . ?
C54 C53 1.362(5) . ?
C27 H27 0.9300 . ?
C42 H42 0.9300 . ?
C42 C41 1.380(5) . ?
C3 H3 0.9300 . ?
C53 H53 0.9300 . ?
C40 H40 0.9300 . ?
C40 C41 1.343(6) . ?
C47 H47 0.9300 . ?
C47 C46 1.345(6) . ?
C45 H45 0.9300 . ?
C45 C46 1.354(7) . ?
C46 H46 0.9300 . ?
C41 H41 0.9300 . ?
C02B O2B 1.318(14) . ?
C02B C03B 1.36(3) . ?
C03B H03B 0.9300 . ?

loop_
_geom_torsion_atom_site_label_1
_geom_torsion_atom_site_label_2
_geom_torsion_atom_site_label_3
_geom_torsion_atom_site_label_4
_geom_torsion
_geom_torsion_site_symmetry_1
_geom_torsion_site_symmetry_2
_geom_torsion_site_symmetry_3
_geom_torsion_site_symmetry_4
_geom_torsion_publ_flag
Cu01 P3 C31 C32 144.4(2) . . . . ?
Cu01 P3 C31 C36 -34.4(2) . . . . ?
Cu01 P3 C25 C26 149.1(2) . . . . ?
Cu01 P3 C25 C30 -31.7(3) . . . . ?
Cu01 P3 C19 C20 -57.4(2) . . . . ?
Cu01 P3 C19 C24 119.9(2) . . . . ?
Cu01 S2 C01 O1 -92.2(3) . . . . ?
Cu01 S2 C01 C02B 88.0(2) . . . . ?
Cu01 P2 C51 C56 -35.3(2) . . . . ?
Cu01 P2 C51 C52 143.3(2) . . . . ?
Cu01 P2 C43 C44 -25.2(3) . . . . ?
Cu01 P2 C43 C48 156.0(3) . . . . ?
Cu01 P2 C37 C38 -58.8(3) . . . . ?
Cu01 P2 C37 C42 117.5(3) . . . . ?
Cu02 S2 C01 O1 -11.2(3) . . . . ?
Cu02 S2 C01 C02B 169.02(18) . . . . ?
Cu02 P1 C13 C14 -143.6(2) . . . . ?
Cu02 P1 C13 C18 37.8(3) . . . . ?
Cu02 P1 C7 C8 -148.0(2) . . . . ?
Cu02 P1 C7 C12 33.9(2) . . . . ?
Cu02 P1 C1 C6 -133.5(2) . . . . ?
Cu02 P1 C1 C2 45.9(2) . . . . ?
P3 C31 C32 C33 -178.5(3) . . . . ?
P3 C31 C36 C35 179.1(3) . . . . ?
P3 C25 C26 C27 178.1(3) . . . . ?
P3 C25 C30 C29 -177.6(3) . . . . ?
P3 C19 C20 C21 177.8(3) . . . . ?
P3 C19 C24 C23 -177.5(2) . . . . ?
S2 C01 C02B O2A 177.0(12) . . . . ?
S2 C01 C02B C03A -8.2(14) . . . . ?
S2 C01 C02B O2B 9.8(8) . . . . ?
S2 C01 C02B C03B -171.5(18) . . . . ?
P1 C13 C14 C15 -177.3(3) . . . . ?
P1 C13 C18 C17 177.0(3) . . . . ?
P1 C7 C12 C11 176.4(2) . . . . ?
P1 C1 C2 C3 179.7(3) . . . . ?
P2 C51 C56 C55 -178.7(2) . . . . ?
P2 C51 C52 C53 -179.8(3) . . . . ?
P2 C43 C44 C45 -179.8(4) . . . . ?
P2 C43 C48 C47 179.7(3) . . . . ?
P2 C37 C42 C41 -176.7(4) . . . . ?
O1 C01 C02B O2A -2.8(13) . . . . ?
O1 C01 C02B C03A 172.0(14) . . . . ?
O1 C01 C02B O2B -170.0(8) . . . . ?
O1 C01 C02B C03B 8.7(18) . . . . ?
C04 C03A C02B C01 174.0(7) . . . . ?
C04 C03A C02B O2A -10(2) . . . . ?
C04 C05 C03B C02B -8(2) . . . . ?
C13 P1 C7 C8 84.6(2) . . . . ?
C13 P1 C7 C12 -93.5(2) . . . . ?
C13 P1 C1 C6 -6.3(3) . . . . ?
C13 P1 C1 C2 173.1(2) . . . . ?
C13 C14 C15 C16 0.1(5) . . . . ?
C13 C18 C17 C16 0.7(7) . . . . ?
C8 C7 C12 C11 -1.8(4) . . . . ?
C8 C9 C10 C11 -0.6(5) . . . . ?
C6 C1 C2 C3 -0.9(5) . . . . ?
C6 C5 C4 C3 0.1(5) . . . . ?
C31 P3 C25 C26 -83.6(3) . . . . ?
C31 P3 C25 C30 95.6(2) . . . . ?
C31 P3 C19 C20 179.7(2) . . . . ?
C31 P3 C19 C24 -3.0(3) . . . . ?
C31 C32 C33 C34 -0.7(5) . . . . ?
C31 C36 C35 C34 -0.3(5) . . . . ?
C51 P2 C43 C44 -152.4(3) . . . . ?
C51 P2 C43 C48 28.8(3) . . . . ?
C51 P2 C37 C38 65.0(3) . . . . ?
C51 P2 C37 C42 -118.6(3) . . . . ?
C51 C56 C55 C54 -2.5(5) . . . . ?
C51 C52 C53 C54 -0.4(6) . . . . ?
C01 C02B O2B C04 -177.7(4) . . . . ?
C01 C02B C03B C05 -176.8(8) . . . . ?
C7 P1 C13 C14 -17.4(3) . . . . ?
C7 P1 C13 C18 164.1(3) . . . . ?
C7 P1 C1 C6 101.1(2) . . . . ?
C7 P1 C1 C2 -79.5(2) . . . . ?
C7 C8 C9 C10 -0.2(4) . . . . ?
C7 C12 C11 C10 1.0(5) . . . . ?
C1 P1 C13 C14 91.9(3) . . . . ?
C1 P1 C13 C18 -86.6(3) . . . . ?
C1 P1 C7 C8 -24.2(3) . . . . ?
C1 P1 C7 C12 157.7(2) . . . . ?
C1 C6 C5 C4 0.1(5) . . . . ?
C1 C2 C3 C4 1.1(5) . . . . ?
C14 C13 C18 C17 -1.7(5) . . . . ?
C14 C15 C16 C17 -1.2(6) . . . . ?
C25 P3 C31 C32 14.1(3) . . . . ?
C25 P3 C31 C36 -164.7(2) . . . . ?
C25 P3 C19 C20 70.8(2) . . . . ?
C25 P3 C19 C24 -111.9(2) . . . . ?
C25 C26 C27 C28 0.0(6) . . . . ?
C25 C30 C29 C28 -1.0(6) . . . . ?
C19 P3 C31 C32 -93.8(3) . . . . ?
C19 P3 C31 C36 87.4(2) . . . . ?
C19 P3 C25 C26 25.1(3) . . . . ?
C19 P3 C25 C30 -155.7(2) . . . . ?
C19 C20 C21 C22 -0.4(5) . . . . ?
C43 P2 C51 C56 92.9(2) . . . . ?
C43 P2 C51 C52 -88.5(3) . . . . ?
C43 P2 C37 C38 174.5(3) . . . . ?
C43 P2 C37 C42 -9.1(3) . . . . ?
C43 C44 C45 C46 -0.2(8) . . . . ?
C43 C48 C47 C46 0.1(7) . . . . ?
C26 C25 C30 C29 1.6(5) . . . . ?
C32 C31 C36 C35 0.2(5) . . . . ?
C32 C33 C34 C35 0.6(6) . . . . ?
C5 C6 C1 P1 179.7(2) . . . . ?
C5 C6 C1 C2 0.3(4) . . . . ?
C5 C4 C3 C2 -0.7(5) . . . . ?
C12 C11 C10 C9 0.2(5) . . . . ?
C38 C37 C42 C41 -0.3(6) . . . . ?
C38 C39 C40 C41 0.1(7) . . . . ?
C33 C34 C35 C36 -0.1(6) . . . . ?
C9 C8 C7 P1 -176.7(2) . . . . ?
C9 C8 C7 C12 1.4(4) . . . . ?
C20 C19 C24 C23 -0.2(4) . . . . ?
C36 C31 C32 C33 0.3(5) . . . . ?
C56 C51 C52 C53 -1.2(5) . . . . ?
C56 C55 C54 C53 0.8(6) . . . . ?
C37 P2 C51 C56 -158.4(2) . . . . ?
C37 P2 C51 C52 20.3(3) . . . . ?
C37 P2 C43 C44 99.6(3) . . . . ?
C37 P2 C43 C48 -79.1(3) . . . . ?
C37 C38 C39 C40 -1.4(7) . . . . ?
C37 C42 C41 C40 -1.0(8) . . . . ?
C22 C23 C24 C19 0.1(5) . . . . ?
C23 C22 C21 C20 0.3(6) . . . . ?
C03A C04 C05 O2A -14.3(16) . . . . ?
C30 C25 C26 C27 -1.1(5) . . . . ?
C30 C29 C28 C27 -0.1(6) . . . . ?
C24 C19 C20 C21 0.4(4) . . . . ?
C52 C51 C56 C55 2.6(5) . . . . ?
C18 C13 C14 C15 1.3(5) . . . . ?
C18 C17 C16 C15 0.8(7) . . . . ?
C29 C28 C27 C26 0.6(7) . . . . ?
C44 C43 C48 C47 1.0(6) . . . . ?
C44 C45 C46 C47 1.4(8) . . . . ?
C05 C04 C03A C02B 15.5(19) . . . . ?
C05 C04 O2B C02B -8.8(10) . . . . ?
C05 O2A C02B C01 177.4(7) . . . . ?
C05 O2A C02B C03A 1.4(19) . . . . ?
C55 C54 C53 C52 0.6(6) . . . . ?
C21 C22 C23 C24 -0.2(6) . . . . ?
C48 C43 C44 C45 -0.9(6) . . . . ?
C48 C47 C46 C45 -1.3(8) . . . . ?
C39 C38 C37 P2 178.1(3) . . . . ?
C39 C38 C37 C42 1.5(5) . . . . ?
C39 C40 C41 C42 1.1(8) . . . . ?
C02B O2A C05 C04 7.7(17) . . . . ?
O2B C04 C05 C03B 10.5(17) . . . . ?
O2B C02B C03B C05 2(3) . . . . ?
C03B C02B O2B C04 4(2) . . . . ?
